data_2013896
loop_
_publ_author_name
'Canty, Allan J.'
'Honeyman, R.Thomas'
'Skelton, Brian W.'
'White, Allan H.  '

_publ_section_title
;
 1-Bromo-2,6-bis[(pyrazol-1-yl)methyl]benzene
;
_journal_issue 1
_journal_name_full 'Acta Crystallographica Section C'
_journal_page_first o98
_journal_page_last o99
_journal_paper_doi 10.1107/S0108270103027525
_journal_volume 60
_journal_year 2004
_chemical_formula_iupac 'C14 H13 Br1 N4'
_chemical_formula_moiety 'C14 H13 Br1 N4'
_chemical_formula_sum 'C14 H13 Br N4'
_chemical_formula_weight 317.19
_space_group_IT_number 2
_symmetry_cell_setting triclinic
_symmetry_space_group_name_Hall '-P 1'
_symmetry_space_group_name_H-M 'P -1'
_atom_sites_solution_hydrogens difmap
_atom_sites_solution_primary direct
_atom_sites_solution_secondary difmap
_cell_angle_alpha 111.24(4)
_cell_angle_beta 100.94(4)
_cell_angle_gamma 105.74(4)
_cell_formula_units_Z 2
_cell_length_a 10.758(6)
_cell_length_b 8.951(5)
_cell_length_c 8.425(5)
_cell_measurement_reflns_used 12
_cell_measurement_temperature 296(2)
_cell_measurement_theta_max 14.3
_cell_measurement_theta_min 12.2
_cell_volume 689.3(8)
_computing_cell_refinement 'Syntex software'
_computing_data_collection 'Syntex software'
_computing_data_reduction
;
Xtal3.5 (Hall et al., 1995)
;
_computing_molecular_graphics Xtal3.5
_computing_publication_material 'BONDLA and CIFIO in Xtal3.5'
_computing_structure_refinement 'CRYLSQ in Xtal3.5'
_computing_structure_solution Xtal3.5
_diffrn_ambient_temperature 296(2)
_diffrn_measured_fraction_theta_full 1.0
_diffrn_measured_fraction_theta_max .92
_diffrn_measurement_device_type
;
  Syntex P21 diffractometer
;
_diffrn_measurement_method '2\q-\w scans'
_diffrn_radiation_monochromator graphite
_diffrn_radiation_source 'sealed tube'
_diffrn_radiation_type 'Mo K\a'
_diffrn_radiation_wavelength .71069
_diffrn_reflns_av_R_equivalents 0
_diffrn_reflns_av_sigmaI/netI 0
_diffrn_reflns_limit_h_max 10
_diffrn_reflns_limit_h_min 0
_diffrn_reflns_limit_k_max 10
_diffrn_reflns_limit_k_min -10
_diffrn_reflns_limit_l_max 9
_diffrn_reflns_limit_l_min -9
_diffrn_reflns_number 2231
_diffrn_reflns_theta_full 25.0
_diffrn_reflns_theta_max 25.1
_diffrn_reflns_theta_min 2.08
_diffrn_standards_decay_% 0
_diffrn_standards_interval_time 60
_diffrn_standards_number 8
_exptl_absorpt_coefficient_mu 2.97
_exptl_absorpt_correction_T_max .72
_exptl_absorpt_correction_T_min .41
_exptl_absorpt_correction_type gaussian
_exptl_absorpt_process_details
;
  XTAL absorb
;
_exptl_crystal_colour colourless
_exptl_crystal_density_diffrn 1.528
_exptl_crystal_density_method 'not measured'
_exptl_crystal_description plate
_exptl_crystal_F_000 320
_exptl_crystal_size_max .67
_exptl_crystal_size_mid .32
_exptl_crystal_size_min .12
_refine_diff_density_max .767
_refine_diff_density_min -.501
_refine_ls_extinction_method none
_refine_ls_goodness_of_fit_all 1.098
_refine_ls_goodness_of_fit_ref 1.098
_refine_ls_hydrogen_treatment noref
_refine_ls_matrix_type full
_refine_ls_number_constraints 0
_refine_ls_number_parameters 172
_refine_ls_number_reflns 2231
_refine_ls_number_restraints 0
_refine_ls_R_factor_all .077
_refine_ls_R_factor_gt .040
_refine_ls_shift/su_max .001
_refine_ls_shift/su_mean .00009
_refine_ls_structure_factor_coef Fsqd
_refine_ls_weighting_details
;
w = 1/(\s^2^(F^2^) + 2.5F^2^ + .002F^4^)
;
_refine_ls_weighting_scheme calc
_refine_ls_wR_factor_all .155
_refine_ls_wR_factor_ref .155
_reflns_number_gt 1304
_reflns_number_total 2231
_reflns_threshold_expression 'I > 2.00 \s(I)'
_cod_data_source_file ta1429.cif
_cod_data_source_block II
_cod_original_sg_symbol_Hall -p_1
_cod_original_sg_symbol_H-M P_-1
_cod_original_formula_sum 'C14 H13 Br1 N4'
_cod_database_code 2013896
_cod_database_fobs_code 2013896

loop_
_symmetry_equiv_pos_as_xyz
+x,+y,+z
-x,-y,-z

loop_
_atom_site_label
_atom_site_fract_x
_atom_site_fract_y
_atom_site_fract_z
_atom_site_U_iso_or_equiv
_atom_site_adp_type
_atom_site_calc_flag
_atom_site_calc_attached_atom
_atom_site_occupancy
_atom_site_disorder_assembly
_atom_site_disorder_group
Br1 .16921(7) .03801(11) .40814(11) .0862(4) Uani ? ? 1.00000 ? ?
C1 .3197(6) .0461(8) .5790(7) .058(2) Uani ? ? 1.00000 ? ?
C2 .4423(6) .1855(7) .6431(7) .055(2) Uani ? ? 1.00000 ? ?
C3 .5526(6) .1823(8) .7590(8) .060(2) Uani ? ? 1.00000 ? ?
C4 .5382(6) .0492(8) .8064(8) .058(2) Uani ? ? 1.00000 ? ?
C5 .4135(6) -.0827(8) .7434(8) .059(3) Uani ? ? 1.00000 ? ?
C6 .3016(6) -.0881(7) .6290(8) .054(2) Uani ? ? 1.00000 ? ?
C10 .4582(7) .3336(9) .5910(9) .069(3) Uani ? ? 1.00000 ? ?
N11 .5703(6) .4906(6) .7166(7) .064(2) Uani ? ? 1.00000 ? ?
N12 .6938(6) .5228(8) .6940(8) .072(3) Uani ? ? 1.00000 ? ?
C13 .5701(8) .6167(9) .8621(10) .074(3) Uani ? ? 1.00000 ? ?
C14 .6972(10) .7358(10) .9406(10) .087(4) Uani ? ? 1.00000 ? ?
C15 .7699(8) .6760(10) .8314(12) .081(3) Uani ? ? 1.00000 ? ?
C20 .1659(6) -.2331(8) .5585(9) .069(3) Uani ? ? 1.00000 ? ?
N21 .1497(5) -.3219(7) .6699(7) .062(2) Uani ? ? 1.00000 ? ?
N22 .1199(6) -.2519(8) .8223(8) .083(3) Uani ? ? 1.00000 ? ?
C23 .1705(7) -.4696(9) .6506(9) .072(3) Uani ? ? 1.00000 ? ?
C24 .1512(7) -.4978(10) .7925(11) .084(4) Uani ? ? 1.00000 ? ?
C25 .1201(7) -.3646(12) .8924(10) .088(4) Uani ? ? 1.00000 ? ?
H3 .64111 .27564 .80519 .07200 Uiso ? ? 1.00000 ? ?
H4 .61735 .04713 .88427 .06900 Uiso ? ? 1.00000 ? ?
H5 .40558 -.17253 .78608 .07400 Uiso ? ? 1.00000 ? ?
H10a .47010 .29522 .47346 .08100 Uiso ? ? 1.00000 ? ?
H10b .37284 .35123 .57590 .08100 Uiso ? ? 1.00000 ? ?
H13 .47934 .58620 .87577 .09900 Uiso ? ? 1.00000 ? ?
H14 .72893 .84569 1.04965 .10500 Uiso ? ? 1.00000 ? ?
H15 .86049 .70468 .81830 .09500 Uiso ? ? 1.00000 ? ?
H20a .08188 -.21300 .53441 .08400 Uiso ? ? 1.00000 ? ?
H20b .16501 -.31743 .44858 .08400 Uiso ? ? 1.00000 ? ?
H23 .19258 -.51643 .53973 .08800 Uiso ? ? 1.00000 ? ?
H24 .15928 -.59459 .81656 .10400 Uiso ? ? 1.00000 ? ?
H25 .09824 -.31764 1.00579 .10700 Uiso ? ? 1.00000 ? ?

loop_
_atom_site_aniso_label
_atom_site_aniso_U_11
_atom_site_aniso_U_22
_atom_site_aniso_U_33
_atom_site_aniso_U_12
_atom_site_aniso_U_13
_atom_site_aniso_U_23
Br1 .0701(5) .1022(6) .0934(6) .0360(4) .0115(4) .0548(5)
C1 .055(4) .070(4) .050(3) .030(3) .017(3) .022(3)
C2 .063(4) .058(3) .052(3) .025(3) .027(3) .027(3)
C3 .056(4) .065(4) .060(3) .023(3) .017(3) .029(3)
C4 .057(4) .068(4) .061(3) .029(3) .018(3) .038(3)
C5 .059(4) .068(4) .062(4) .027(3) .022(3) .036(3)
C6 .051(3) .058(3) .058(3) .023(3) .022(3) .026(3)
C10 .074(4) .079(4) .078(4) .037(4) .030(3) .048(4)
N11 .075(4) .057(3) .072(3) .032(3) .031(3) .031(3)
N12 .075(4) .079(4) .081(4) .038(3) .044(3) .041(3)
C13 .094(5) .076(4) .075(4) .053(4) .041(4) .036(4)
C14 .110(6) .078(5) .072(5) .045(5) .021(4) .027(4)
C15 .073(5) .085(5) .106(6) .033(4) .035(4) .057(5)
C20 .056(4) .072(4) .078(4) .017(3) .016(3) .038(3)
N21 .047(3) .069(3) .063(3) .016(2) .016(2) .026(3)
N22 .069(4) .092(4) .077(4) .023(3) .031(3) .028(3)
C23 .061(4) .077(4) .077(4) .026(3) .020(3) .034(4)
C24 .069(5) .083(5) .094(5) .016(4) .014(4) .049(5)
C25 .060(4) .121(7) .070(5) .013(4) .019(3) .044(5)

loop_
_atom_type_symbol
_atom_type_scat_dispersion_real
_atom_type_scat_dispersion_imag
_atom_type_scat_source
C .002 .002 'International Tables Vol IV Table 2.2B'
H 0 0 'International Tables Vol IV Table 2.2B'
N .004 .003 'International Tables Vol IV Table 2.2B'
Br -.374 2.456 'International Tables Vol IV Table 2.2B'

loop_
_geom_angle_atom_site_label_1
_geom_angle_atom_site_label_2
_geom_angle_atom_site_label_3
_geom_angle
_geom_angle_publ_flag
Br1 C1 C2 117.6(6) yes
Br1 C1 C6 118.6(4) yes
C2 C1 C6 123.7(6) yes
C1 C2 C3 116.3(7) yes
C1 C2 C10 122.7(6) yes
C3 C2 C10 121.0(5) yes
C2 C3 C4 121.0(5) ?
C2 C3 H3 119.4 ?
C4 C3 H3 119.6 ?
C3 C4 C5 120.3(6) ?
C3 C4 H4 119.8 ?
C5 C4 H4 119.9 ?
C4 C5 C6 121.8(7) ?
C4 C5 H5 118.0 ?
C6 C5 H5 120.1 ?
C1 C6 C5 116.9(5) yes
C1 C6 C20 121.3(6) yes
C5 C6 C20 121.8(7) yes
C2 C10 N11 113.9(6) yes
C2 C10 H10a 107.1 ?
C2 C10 H10b 107.6 ?
N11 C10 H10a 110.0 ?
N11 C10 H10b 111.3 ?
H10a C10 H10b 106.5 ?
C10 N11 N12 120.0(6) ?
C10 N11 C13 127.8(7) ?
N12 N11 C13 112.2(5) ?
N11 N12 C15 103.4(6) ?
N11 C13 C14 107.3(8) ?
N11 C13 H13 109.5 ?
C14 C13 H13 143.2 ?
C13 C14 C15 105.3(6) ?
C13 C14 H14 126.6 ?
C15 C14 H14 128.0 ?
N12 C15 C14 111.7(7) ?
N12 C15 H15 105.8 ?
C14 C15 H15 142.5 ?
C6 C20 N21 113.5(5) yes
C6 C20 H20a 120.9 ?
C6 C20 H20b 105.6 ?
N21 C20 H20a 103.6 ?
N21 C20 H20b 104.5 ?
H20a C20 H20b 107.5 ?
C20 N21 N22 120.2(6) ?
C20 N21 C23 128.0(6) ?
N22 N21 C23 111.6(7) ?
N21 N22 C25 103.0(7) ?
N21 C23 C24 107.0(7) ?
N21 C23 H23 109.5 ?
C24 C23 H23 143.5 ?
C23 C24 C25 105.5(9) ?
C23 C24 H24 126.3 ?
C25 C24 H24 128.2 ?
N22 C25 C24 112.9(8) ?
N22 C25 H25 105.7 ?
C24 C25 H25 141.4 ?

loop_
_geom_bond_atom_site_label_1
_geom_bond_atom_site_label_2
_geom_bond_site_symmetry_1
_geom_bond_site_symmetry_2
_geom_bond_distance
_geom_bond_publ_flag
Br1 C1 . . 1.917(7) yes
C1 C2 . . 1.392(8) ?
C1 C6 . . 1.389(11) ?
C2 C3 . . 1.401(10) ?
C2 C10 . . 1.519(11) ?
C3 C4 . . 1.368(11) ?
C3 H3 . . .974 ?
C4 C5 . . 1.375(8) ?
C4 H4 . . .980 ?
C5 C6 . . 1.370(9) ?
C5 H5 . . .983 ?
C6 C20 . . 1.501(8) ?
C10 N11 . . 1.438(7) ?
C10 H10a . . .970 ?
C10 H10b . . .966 ?
N11 N12 . . 1.346(9) ?
N11 C13 . . 1.333(9) ?
N12 C15 . . 1.331(8) ?
C13 C14 . . 1.341(10) ?
C13 H13 . . .981 ?
C14 C15 . . 1.374(14) ?
C14 H14 . . .986 ?
C15 H15 . . .976 ?
C20 N21 . . 1.439(11) ?
C20 H20a . . .967 ?
C20 H20b . . .956 ?
N21 N22 . . 1.352(9) ?
N21 C23 . . 1.357(11) ?
N22 C25 . . 1.341(15) ?
C23 C24 . . 1.349(14) ?
C23 H23 . . .980 ?
C24 C25 . . 1.356(13) ?
C24 H24 . . .980 ?
C25 H25 . . .996 ?

loop_
_cod_related_entry_id
_cod_related_entry_database
_cod_related_entry_code
1 ChemSpider 21107520
